data_2015441
loop_
_publ_author_name
'Y\"uce, S\"uheyla'
'Albayrak, \,Ci\<gdem'
'Odaba\;so\<glu, Mustafa'
'B\"uy\"ukg\"ung\"or, Orhan'

_publ_section_title
;(<i>Z</i>)-6-{[1,3-Dihydroxy-2-(hydroxymethyl)propan-2-yliminio]methyl}-2-ethoxyphenolate,
 (<i>Z</i>)-6-{[1,3-dihydroxy-2-(hydroxymethyl)propan-2-yliminio]methyl}-4-nitratocyclohexa-2,4-dienone
 monohydrate and
 (<i>R</i>,<i>E</i>)-2-[(1-hydroxybutan-2-ylimino)methyl]phenol
;
_journal_coeditor_code HJ1092
_journal_issue 7
_journal_name_full 'Acta Crystallographica Section C'
_journal_page_first o389
_journal_page_last o393
_journal_paper_doi 10.1107/S0108270106017252
_journal_volume 62
_journal_year 2006
_chemical_formula_iupac 'C11 H15 N O2'
_chemical_formula_moiety 'C11 H15 N O2'
_chemical_formula_sum 'C11 H15 N O2'
_chemical_formula_weight 193.24
_chemical_name_systematic
;
(R,E)-2-[(1-hydroxybutan-2-ylimino)methyl]phenol
;
_space_group_IT_number 146
_symmetry_cell_setting trigonal
_symmetry_space_group_name_Hall 'R 3'
_symmetry_space_group_name_H-M 'R 3 :H'
_atom_sites_solution_hydrogens geom
_atom_sites_solution_primary direct
_atom_sites_solution_secondary difmap
_audit_creation_method SHELXL-97
_cell_angle_alpha 90.00
_cell_angle_beta 90.00
_cell_angle_gamma 120.00
_cell_formula_units_Z 9
_cell_length_a 23.561(4)
_cell_length_b 23.561(4)
_cell_length_c 5.7823(8)
_cell_measurement_reflns_used 2997
_cell_measurement_temperature 296
_cell_measurement_theta_max 25.69
_cell_measurement_theta_min 1.73
_cell_volume 2779.8(8)
_computing_cell_refinement X-AREA
_computing_data_collection 'X-AREA (Stoe & Cie, 2002)'
_computing_data_reduction 'X-RED32 (Stoe & Cie, 2002)'
_computing_molecular_graphics 'Ortep-3 for windows (Farrugia, 1997)'
_computing_publication_material 'WinGX (Farrugia, 1999)'
_computing_structure_refinement 'SHELXL97 (Sheldrick, 1997)'
_computing_structure_solution 'SHELXS97 (Sheldrick, 1997)'
_diffrn_ambient_temperature 296
_diffrn_detector_area_resol_mean 6.67
_diffrn_measured_fraction_theta_full 0.995
_diffrn_measured_fraction_theta_max 0.995
_diffrn_measurement_device '2-circle goniometer'
_diffrn_measurement_device_type 'Stoe IPDS-II'
_diffrn_measurement_method '\w scans'
_diffrn_radiation_monochromator 'plane graphite'
_diffrn_radiation_source 'fine-focus sealed tube'
_diffrn_radiation_type 'Mo K\a'
_diffrn_radiation_wavelength 0.71073
_diffrn_reflns_av_R_equivalents 0.0394
_diffrn_reflns_av_sigmaI/netI 0.0352
_diffrn_reflns_limit_h_max 29
_diffrn_reflns_limit_h_min -29
_diffrn_reflns_limit_k_max 29
_diffrn_reflns_limit_k_min -29
_diffrn_reflns_limit_l_max 7
_diffrn_reflns_limit_l_min -7
_diffrn_reflns_number 2997
_diffrn_reflns_theta_full 25.97
_diffrn_reflns_theta_max 26.04
_diffrn_reflns_theta_min 1.73
_diffrn_standards_decay_% <2
_diffrn_standards_number 0
_exptl_absorpt_coefficient_mu 0.071
_exptl_absorpt_correction_T_max 0.9823
_exptl_absorpt_correction_T_min 0.967
_exptl_absorpt_correction_type integration
_exptl_absorpt_process_details '(X-RED32; Stoe & Cie, 2002)'
_exptl_crystal_colour yellow
_exptl_crystal_density_diffrn 1.039
_exptl_crystal_density_method 'not measured'
_exptl_crystal_description prism
_exptl_crystal_F_000 936
_exptl_crystal_size_max 0.50
_exptl_crystal_size_mid 0.373
_exptl_crystal_size_min 0.23
_refine_diff_density_max 0.075
_refine_diff_density_min -0.101
_refine_ls_extinction_method none
_refine_ls_goodness_of_fit_ref 0.808
_refine_ls_hydrogen_treatment mixed
_refine_ls_matrix_type full
_refine_ls_number_parameters 134
_refine_ls_number_reflns 1209
_refine_ls_number_restraints 3
_refine_ls_restrained_S_all 0.808
_refine_ls_R_factor_all 0.0644
_refine_ls_R_factor_gt 0.0354
_refine_ls_shift/su_max 0.000
_refine_ls_shift/su_mean 0.000
_refine_ls_structure_factor_coef Fsqd
_refine_ls_weighting_details 'calc w=1/[\s^2^(Fo^2^)+(0.0550P)^2^] where P=(Fo^2^+2Fc^2^)/3'
_refine_ls_weighting_scheme calc
_refine_ls_wR_factor_gt 0.0826
_refine_ls_wR_factor_ref 0.0925
_reflns_number_gt 646
_reflns_number_total 1209
_reflns_threshold_expression I>2\s(I)
_cod_data_source_file hj1092.cif
_cod_data_source_block III
_cod_original_sg_symbol_Hall R3
_cod_original_sg_symbol_H-M R3
_cod_database_code 2015441
_cod_database_fobs_code 2015441

loop_
_symmetry_equiv_pos_as_xyz
'x, y, z'
'-y, x-y, z'
'-x+y, -x, z'
'x+2/3, y+1/3, z+1/3'
'-y+2/3, x-y+1/3, z+1/3'
'-x+y+2/3, -x+1/3, z+1/3'
'x+1/3, y+2/3, z+2/3'
'-y+1/3, x-y+2/3, z+2/3'
'-x+y+1/3, -x+2/3, z+2/3'

loop_
_atom_site_type_symbol
_atom_site_label
_atom_site_fract_x
_atom_site_fract_y
_atom_site_fract_z
_atom_site_U_iso_or_equiv
_atom_site_adp_type
_atom_site_calc_flag
_atom_site_refinement_flags
_atom_site_occupancy
C C1 0.33506(16) 0.15248(14) 0.5014(4) 0.0752(7) Uani d . 1
C C2 0.32212(17) 0.12026(13) 0.7141(5) 0.0847(8) Uani d . 1
C C3 0.3604(3) 0.09421(18) 0.7873(6) 0.1054(11) Uani d . 1
H H3 0.3516 0.0722 0.9280 0.127 Uiso calc R 1
C C4 0.4103(3) 0.1006(2) 0.6558(8) 0.1214(13) Uani d . 1
H H4 0.4360 0.0835 0.7091 0.146 Uiso calc R 1
C C5 0.4246(2) 0.1317(2) 0.4446(7) 0.1153(12) Uani d . 1
H H5 0.4587 0.1347 0.3540 0.138 Uiso calc R 1
C C6 0.38714(18) 0.15821(18) 0.3707(5) 0.0966(9) Uani d . 1
H H6 0.3970 0.1804 0.2303 0.116 Uiso calc R 1
C C7 0.29508(16) 0.17864(14) 0.4153(5) 0.0782(7) Uani d . 1
H H7 0.3050 0.1995 0.2723 0.094 Uiso calc R 1
C C8 0.20890(17) 0.20209(19) 0.4316(6) 0.0984(10) Uani d . 1
H H8 0.2262 0.2206 0.2787 0.118 Uiso calc R 1
C C9 0.2165(2) 0.2560(2) 0.5928(6) 0.1102(12) Uani d . 1
H H9A 0.1873 0.2715 0.5427 0.132 Uiso calc R 1
H H9B 0.2032 0.2381 0.7471 0.132 Uiso calc R 1
C C10 0.1372(2) 0.1489(3) 0.4093(10) 0.1527(17) Uani d . 1
H H10A 0.1212 0.1284 0.5589 0.183 Uiso calc R 1
H H10B 0.1116 0.1688 0.3627 0.183 Uiso calc R 1
C C11 0.1276(3) 0.0972(4) 0.2357(14) 0.221(3) Uani d . 1
H H11A 0.0818 0.0654 0.2240 0.331 Uiso calc R 1
H H11B 0.1513 0.0759 0.2849 0.331 Uiso calc R 1
H H11C 0.1437 0.1172 0.0875 0.331 Uiso calc R 1
N N1 0.24712(13) 0.17407(13) 0.5286(4) 0.0845(7) Uani d . 1
O O1 0.27283(14) 0.11369(12) 0.8504(3) 0.1060(7) Uani d . 1
O O2 0.28091(17) 0.30953(13) 0.6018(5) 0.1139(8) Uani d . 1
H H2 0.307(2) 0.302(2) 0.733(8) 0.144(14) Uiso d . 1
H H1 0.246(3) 0.130(3) 0.757(11) 0.21(2) Uiso d . 1

loop_
_atom_site_aniso_label
_atom_site_aniso_U_11
_atom_site_aniso_U_22
_atom_site_aniso_U_33
_atom_site_aniso_U_12
_atom_site_aniso_U_13
_atom_site_aniso_U_23
C1 0.092(2) 0.0631(15) 0.0793(16) 0.0452(15) -0.0077(15) -0.0074(13)
C2 0.109(2) 0.0676(18) 0.0850(18) 0.0494(18) -0.0133(18) -0.0070(15)
C3 0.150(4) 0.093(2) 0.100(2) 0.081(3) -0.023(2) -0.0047(17)
C4 0.152(4) 0.128(3) 0.130(3) 0.103(3) -0.038(3) -0.014(3)
C5 0.129(3) 0.129(3) 0.128(3) 0.094(3) -0.006(2) -0.015(2)
C6 0.113(3) 0.094(2) 0.101(2) 0.066(2) -0.0005(19) -0.0005(17)
C7 0.092(2) 0.0701(18) 0.0796(15) 0.0456(16) -0.0056(16) -0.0011(13)
C8 0.094(2) 0.115(2) 0.109(2) 0.069(2) -0.0024(17) 0.0146(19)
C9 0.128(3) 0.138(4) 0.107(2) 0.099(3) 0.010(2) 0.013(2)
C10 0.102(3) 0.165(4) 0.194(4) 0.070(3) -0.021(3) 0.005(4)
C11 0.164(5) 0.203(7) 0.269(8) 0.072(5) -0.068(5) -0.072(6)
N1 0.0905(17) 0.0840(17) 0.0882(14) 0.0505(15) 0.0017(14) 0.0077(12)
O1 0.132(2) 0.1028(17) 0.0945(13) 0.0675(16) 0.0155(14) 0.0245(12)
O2 0.143(3) 0.1032(19) 0.1137(16) 0.075(2) 0.0041(18) 0.0095(14)

loop_
_atom_type_symbol
_atom_type_description
_atom_type_scat_dispersion_real
_atom_type_scat_dispersion_imag
_atom_type_scat_source
C C 0.0033 0.0000 'International Tables Vol C Tables 4.2.6.8 and 6.1.1.4'
H H 0.0000 0.0000 'International Tables Vol C Tables 4.2.6.8 and 6.1.1.4'
N N 0.0061 0.0000 'International Tables Vol C Tables 4.2.6.8 and 6.1.1.4'
O O 0.0106 0.0000 'International Tables Vol C Tables 4.2.6.8 and 6.1.1.4'

loop_
_geom_angle_atom_site_label_1
_geom_angle_atom_site_label_2
_geom_angle_atom_site_label_3
_geom_angle
_geom_angle_publ_flag
C6 C1 C2 118.3(3) ?
C6 C1 C7 120.2(3) ?
C2 C1 C7 121.5(3) ?
O1 C2 C3 119.0(3) ?
O1 C2 C1 121.3(3) ?
C3 C2 C1 119.7(3) ?
C4 C3 C2 120.3(4) ?
C4 C3 H3 119.9 ?
C2 C3 H3 119.9 ?
C3 C4 C5 122.0(3) ?
C3 C4 H4 119.0 ?
C5 C4 H4 119.0 ?
C4 C5 C6 118.3(4) ?
C4 C5 H5 120.9 ?
C6 C5 H5 120.9 ?
C5 C6 C1 121.4(3) ?
C5 C6 H6 119.3 ?
C1 C6 H6 119.3 ?
N1 C7 C1 122.0(3) y
N1 C7 H7 119.0 ?
C1 C7 H7 119.0 ?
N1 C8 C9 107.5(3) y
N1 C8 C10 109.8(3) y
C9 C8 C10 111.1(4) ?
N1 C8 H8 109.5 ?
C9 C8 H8 109.5 ?
C10 C8 H8 109.5 ?
O2 C9 C8 113.4(3) ?
O2 C9 H9A 108.9 ?
C8 C9 H9A 108.9 ?
O2 C9 H9B 108.9 ?
C8 C9 H9B 108.9 ?
H9A C9 H9B 107.7 ?
C11 C10 C8 112.2(5) ?
C11 C10 H10A 109.2 ?
C8 C10 H10A 109.2 ?
C11 C10 H10B 109.2 ?
C8 C10 H10B 109.2 ?
H10A C10 H10B 107.9 ?
C10 C11 H11A 109.5 ?
C10 C11 H11B 109.5 ?
H11A C11 H11B 109.5 ?
C10 C11 H11C 109.5 ?
H11A C11 H11C 109.5 ?
H11B C11 H11C 109.5 ?
C7 N1 C8 119.2(3) y
C2 O1 H1 107(3) ?
C9 O2 H2 110(2) ?

loop_
_geom_bond_atom_site_label_1
_geom_bond_atom_site_label_2
_geom_bond_distance
_geom_bond_publ_flag
C1 C6 1.389(4) ?
C1 C2 1.397(4) ?
C1 C7 1.448(4) ?
C2 O1 1.347(4) ?
C2 C3 1.387(5) ?
C3 C4 1.344(6) ?
C3 H3 0.9300 ?
C4 C5 1.377(6) ?
C4 H4 0.9300 ?
C5 C6 1.380(5) ?
C5 H5 0.9300 ?
C6 H6 0.9300 ?
C7 N1 1.263(4) y
C7 H7 0.9300 ?
C8 N1 1.468(4) y
C8 C9 1.513(5) ?
C8 C10 1.524(6) ?
C8 H8 0.9800 ?
C9 O2 1.408(5) ?
C9 H9A 0.9700 ?
C9 H9B 0.9700 ?
C10 C11 1.506(8) ?
C10 H10A 0.9700 ?
C10 H10B 0.9700 ?
C11 H11A 0.9600 ?
C11 H11B 0.9600 ?
C11 H11C 0.9600 ?
O1 H1 1.04(7) ?
O2 H2 1.04(5) ?

loop_
_geom_hbond_atom_site_label_D
_geom_hbond_atom_site_label_H
_geom_hbond_atom_site_label_A
_geom_hbond_site_symmetry_A
_geom_hbond_distance_DH
_geom_hbond_distance_HA
_geom_hbond_distance_DA
_geom_hbond_angle_DHA
O2 H2 O2 5 1.04(5) 1.65(5) 2.675(4) 170(4)
O1 H1 N1 . 1.04(7) 1.67(7) 2.591(3) 145(5)

loop_
_geom_torsion_atom_site_label_1
_geom_torsion_atom_site_label_2
_geom_torsion_atom_site_label_3
_geom_torsion_atom_site_label_4
_geom_torsion
_geom_torsion_publ_flag
C6 C1 C2 O1 179.2(3) ?
C7 C1 C2 O1 -1.7(4) y
C6 C1 C2 C3 -1.0(4) ?
C7 C1 C2 C3 178.1(3) ?
O1 C2 C3 C4 -179.4(3) ?
C1 C2 C3 C4 0.8(5) ?
C2 C3 C4 C5 -1.2(6) ?
C3 C4 C5 C6 1.6(6) ?
C4 C5 C6 C1 -1.8(5) ?
C2 C1 C6 C5 1.4(5) ?
C7 C1 C6 C5 -177.6(3) ?
C6 C1 C7 N1 179.6(3) ?
C2 C1 C7 N1 0.5(4) ?
N1 C8 C9 O2 65.7(4) y
C10 C8 C9 O2 -174.1(3) ?
N1 C8 C10 C11 -65.6(6) ?
C9 C8 C10 C11 175.6(5) ?
C1 C7 N1 C8 179.6(3) y
C9 C8 N1 C7 -116.9(3) ?
C10 C8 N1 C7 122.1(4) ?

loop_
_cod_related_entry_id
_cod_related_entry_database
_cod_related_entry_code
1 ChemSpider 21180864
